data_4308633
loop_
_publ_author_name
'Alexander D. Ryabov'
'Ronan Le Lagadec'
'Hebert Estevez'
'Ruben A. Toscano'
'Simon Hernandez'
'Larissa Alexandrova'
'Viktoria S. Kurova'
'Andreas Fischer'
'Claude Sirlin'
'Michel Pfeffer'

_publ_contact_author_address
;
Department of Chemistry
Moscow State University
119899 Moscow
Russia
;
_publ_contact_author_email ryabov@andrew.cmu.edu
_publ_contact_author_fax '+(1) 412 268-1061'
_publ_contact_author_name 'Alexander D. Ryabov'
_publ_section_title
;
Synthesis, Characterization, and Electrochemistry of Biorelevant
Photosensitive Low-Potential Orthometalated Ruthenium Complexes
;
_journal_name_full 'Inorganic Chemistry'
_journal_page_first 1626
_journal_page_last 1634
_journal_paper_doi 10.1021/ic048270w
_journal_volume 44
_journal_year 2005
_chemical_formula_sum 'C23 H30 F6 N5 O P Ru'
_chemical_formula_weight 638.56
_chemical_name_systematic
; 
tetrakis(Acetonitryle)-(2-(2-pyridyl)phenyl-C,N)-ruthenium(ii) 
hexafluorophosphate, diethyl ether solvate 
;
_space_group_IT_number 2
_symmetry_cell_setting triclinic
_symmetry_space_group_name_Hall '-P 1'
_symmetry_space_group_name_H-M 'P -1'
_atom_sites_solution_hydrogens geom
_atom_sites_solution_primary direct
_atom_sites_solution_secondary difmap
_audit_creation_method SHELXL-97
_cell_angle_alpha 80.007(2)
_cell_angle_beta 78.965(2)
_cell_angle_gamma 81.777(2)
_cell_formula_units_Z 2
_cell_length_a 8.622(1)
_cell_length_b 8.625(1)
_cell_length_c 20.225(1)
_cell_measurement_reflns_used 6146
_cell_measurement_temperature 293(2)
_cell_measurement_theta_max 24.69
_cell_measurement_theta_min 2.41
_cell_volume 1444.4(2)
_computing_cell_refinement 'SMART V 5.625'
_computing_data_collection 'SMART V 5.625'
_computing_data_reduction 'SAINT V 6.23C'
_computing_molecular_graphics 'SHELXTL V 6.10'
_computing_publication_material 'SHELXTL V 6.10'
_computing_structure_refinement 'SHELXL-97 (Sheldrick, 1997)'
_computing_structure_solution 'SHELXS-97 (Sheldrick, 1997)'
_diffrn_ambient_temperature 293(2)
_diffrn_detector_area_resol_mean 0.661
_diffrn_measured_fraction_theta_full 1.000
_diffrn_measured_fraction_theta_max 1.000
_diffrn_measurement_device_type 'Bruker Smart Apex CCD diffractometer'
_diffrn_measurement_method 'phi and omega scans'
_diffrn_radiation_monochromator graphite
_diffrn_radiation_source 'fine-focus sealed tube'
_diffrn_radiation_type MoK\a
_diffrn_radiation_wavelength 0.71073
_diffrn_reflns_av_R_equivalents 0.0859
_diffrn_reflns_av_sigmaI/netI 0.0850
_diffrn_reflns_limit_h_max 10
_diffrn_reflns_limit_h_min -10
_diffrn_reflns_limit_k_max 10
_diffrn_reflns_limit_k_min -10
_diffrn_reflns_limit_l_max 23
_diffrn_reflns_limit_l_min -24
_diffrn_reflns_number 17139
_diffrn_reflns_theta_full 25.00
_diffrn_reflns_theta_max 25.00
_diffrn_reflns_theta_min 2.08
_diffrn_standards_decay_% 0
_exptl_absorpt_coefficient_mu 0.661
_exptl_absorpt_correction_T_max 0.9754
_exptl_absorpt_correction_T_min 0.8119
_exptl_absorpt_correction_type 'analytical: face-indexed'
_exptl_crystal_colour gold
_exptl_crystal_density_diffrn 1.468
_exptl_crystal_density_method 'not measured'
_exptl_crystal_description plates
_exptl_crystal_F_000 648
_exptl_crystal_size_max 0.366
_exptl_crystal_size_mid 0.276
_exptl_crystal_size_min 0.040
_refine_diff_density_max 1.045
_refine_diff_density_min -0.453
_refine_diff_density_rms 0.121
_refine_ls_extinction_method none
_refine_ls_goodness_of_fit_ref 1.072
_refine_ls_hydrogen_treatment noref
_refine_ls_matrix_type full
_refine_ls_number_parameters 337
_refine_ls_number_reflns 5102
_refine_ls_number_restraints 0
_refine_ls_restrained_S_all 1.072
_refine_ls_R_factor_all 0.0888
_refine_ls_R_factor_gt 0.0683
_refine_ls_shift/su_max 0.122
_refine_ls_shift/su_mean 0.008
_refine_ls_structure_factor_coef Fsqd
_refine_ls_weighting_details 'calc w=1/[\s^2^(Fo^2^)+(0.0780P)^2^+0.0000P] where P=(Fo^2^+2Fc^2^)/3'
_refine_ls_weighting_scheme calc
_refine_ls_wR_factor_gt 0.1525
_refine_ls_wR_factor_ref 0.1617
_reflns_number_gt 3999
_reflns_number_total 5102
_reflns_threshold_expression >2sigma(I)
_cod_data_source_file ic048270wsi20041209_051733_1.cif
_cod_data_source_block 1a
_cod_depositor_comments
;
The following automatic conversions were performed:
'_symmetry_cell_setting' value 'Triclinic' changed to 'triclinic'
according to '/home/saulius/struct/CIF-dictionaries/cif_core.dic'
dictionary named 'cif_core.dic' version 2.4.1 from 2010-06-29.

Automatic conversion script
Id: cif_fix_enum 1527 2010-12-29 10:47:43Z saulius 
;
_cod_database_code 4308633

loop_
_symmetry_equiv_pos_as_xyz
'x, y, z'
'-x, -y, -z'

loop_
_atom_site_label
_atom_site_type_symbol
_atom_site_fract_x
_atom_site_fract_y
_atom_site_fract_z
_atom_site_U_iso_or_equiv
_atom_site_adp_type
_atom_site_occupancy
_atom_site_symmetry_multiplicity
_atom_site_calc_flag
_atom_site_refinement_flags
_atom_site_disorder_assembly
_atom_site_disorder_group
Ru1 Ru 0.03899(6) 0.98636(5) 0.28119(2) 0.0398(2) Uani 1 1 d . . .
N1 N -0.1594(7) 1.0474(6) 0.2361(3) 0.0552(14) Uani 1 1 d . . .
N2 N 0.2472(6) 0.9100(6) 0.3182(3) 0.0483(13) Uani 1 1 d . . .
N3 N -0.0702(6) 1.0613(6) 0.3772(3) 0.0541(14) Uani 1 1 d . . .
N4 N -0.0352(6) 0.7726(6) 0.3206(2) 0.0482(12) Uani 1 1 d . . .
N5 N 0.1102(6) 1.2029(6) 0.2469(2) 0.0455(12) Uani 1 1 d . . .
C1 C 0.1235(8) 0.9185(7) 0.1894(3) 0.0468(15) Uani 1 1 d . . .
C2 C 0.0107(9) 0.9312(8) 0.1466(3) 0.0581(18) Uani 1 1 d . . .
C3 C 0.0494(12) 0.8818(9) 0.0837(4) 0.079(2) Uani 1 1 d . . .
H3 H -0.0293 0.8874 0.0574 0.095 Uiso 1 1 calc R . .
C4 C 0.2012(14) 0.8249(10) 0.0595(4) 0.092(3) Uani 1 1 d . . .
H4 H 0.2266 0.7933 0.0167 0.111 Uiso 1 1 calc R . .
C5 C 0.3182(11) 0.8142(9) 0.0992(4) 0.077(2) Uani 1 1 d . . .
H5 H 0.4228 0.7777 0.0825 0.093 Uiso 1 1 calc R . .
C6 C 0.2793(8) 0.8578(7) 0.1630(3) 0.0568(17) Uani 1 1 d . . .
H6 H 0.3582 0.8468 0.1896 0.068 Uiso 1 1 calc R . .
C7 C -0.1512(9) 0.9998(8) 0.1746(4) 0.063(2) Uani 1 1 d . . .
C8 C -0.2807(11) 1.0267(10) 0.1412(4) 0.082(3) Uani 1 1 d . . .
H2 H -0.2727 0.9950 0.0989 0.099 Uiso 1 1 calc R . .
C9 C -0.4237(10) 1.1021(10) 0.1722(5) 0.090(3) Uani 1 1 d . . .
H9 H -0.5126 1.1198 0.1509 0.108 Uiso 1 1 calc R . .
C10 C -0.4319(9) 1.1495(9) 0.2335(5) 0.079(2) Uani 1 1 d . . .
H10 H -0.5260 1.2012 0.2542 0.095 Uiso 1 1 calc R . .
C11 C -0.3010(8) 1.1207(8) 0.2646(4) 0.0597(18) Uani 1 1 d . . .
H11 H -0.3088 1.1524 0.3069 0.072 Uiso 1 1 calc R . .
C12 C 0.3619(8) 0.8620(8) 0.3382(3) 0.0542(16) Uani 1 1 d . . .
C13 C 0.5089(8) 0.7952(9) 0.3615(4) 0.077(2) Uani 1 1 d . . .
H13A H 0.5003 0.6877 0.3829 0.092 Uiso 1 1 calc R . .
H13B H 0.5295 0.8561 0.3937 0.092 Uiso 1 1 calc R . .
H13C H 0.5945 0.7976 0.3233 0.092 Uiso 1 1 calc R . .
C14 C -0.1264(8) 1.0936(8) 0.4293(4) 0.0549(17) Uani 1 1 d . . .
C15 C -0.2002(10) 1.1353(10) 0.4953(4) 0.079(2) Uani 1 1 d . . .
H15A H -0.1309 1.1928 0.5112 0.095 Uiso 1 1 calc R . .
H15B H -0.2194 1.0405 0.5269 0.095 Uiso 1 1 calc R . .
H15C H -0.2992 1.2001 0.4914 0.095 Uiso 1 1 calc R . .
C16 C -0.0742(7) 0.6541(8) 0.3478(3) 0.0543(16) Uani 1 1 d . . .
C17 C -0.1229(9) 0.5034(8) 0.3841(4) 0.074(2) Uani 1 1 d . . .
H17A H -0.0307 0.4275 0.3873 0.088 Uiso 1 1 calc R . .
H17B H -0.1922 0.4660 0.3599 0.088 Uiso 1 1 calc R . .
H17C H -0.1780 0.5171 0.4290 0.088 Uiso 1 1 calc R . .
C18 C 0.1511(8) 1.3239(8) 0.2313(3) 0.0520(16) Uani 1 1 d . . .
C19 C 0.2071(10) 1.4789(8) 0.2120(4) 0.079(2) Uani 1 1 d . . .
H19A H 0.2419 1.5078 0.2501 0.095 Uiso 1 1 calc R . .
H19B H 0.1221 1.5556 0.1987 0.095 Uiso 1 1 calc R . .
H19C H 0.2942 1.4758 0.1746 0.095 Uiso 1 1 calc R . .
P1 P 0.3481(2) 0.3337(2) 0.42289(11) 0.0663(6) Uani 1 1 d . . .
F1 F 0.2614(9) 0.5016(7) 0.4278(5) 0.176(3) Uani 1 1 d . A .
F2 F 0.4375(9) 0.1670(7) 0.4167(5) 0.185(3) Uani 1 1 d . A .
F3 F 0.2310(18) 0.2705(16) 0.4895(8) 0.146(5) Uiso 0.534(13) 1 d P A 1
F4 F 0.4507(14) 0.3942(15) 0.4677(6) 0.130(5) Uiso 0.534(13) 1 d P A 1
F5 F 0.4690(15) 0.4028(14) 0.3574(7) 0.125(5) Uiso 0.534(13) 1 d P A 1
F6 F 0.2484(15) 0.2730(16) 0.3798(6) 0.130(5) Uiso 0.534(13) 1 d P A 1
F3B F 0.3781(19) 0.2720(19) 0.4967(8) 0.138(6) Uiso 0.466(13) 1 d P A 2
F4B F 0.5187(16) 0.3789(15) 0.3985(7) 0.111(5) Uiso 0.466(13) 1 d P A 2
F5B F 0.305(2) 0.393(2) 0.3502(9) 0.161(7) Uiso 0.466(13) 1 d P A 2
F6B F 0.1743(16) 0.2768(14) 0.4509(7) 0.109(5) Uiso 0.466(13) 1 d P A 2
O1 O 0.7349(10) 0.6314(10) 0.0771(5) 0.136(3) Uani 1 1 d . . .
C20 C 0.758(2) 0.5187(17) 0.1311(8) 0.174(6) Uani 1 1 d . . .
H20A H 0.8689 0.4752 0.1246 0.080 Uiso 1 1 calc R . .
H20B H 0.6953 0.4336 0.1314 0.080 Uiso 1 1 calc R . .
C21 C 0.7191(18) 0.5694(16) 0.1938(7) 0.164(6) Uani 1 1 d . . .
H21A H 0.8031 0.5307 0.2195 0.080 Uiso 1 1 calc R . .
H21B H 0.6222 0.5297 0.2180 0.080 Uiso 1 1 calc R . .
H21C H 0.7049 0.6831 0.1876 0.080 Uiso 1 1 calc R . .
C22 C 0.763(2) 0.609(2) 0.0104(9) 0.233(10) Uani 1 1 d . . .
H22A H 0.8753 0.5736 -0.0002 0.080 Uiso 1 1 calc R . .
H22B H 0.7075 0.5195 0.0090 0.080 Uiso 1 1 calc R . .
C23 C 0.731(3) 0.715(2) -0.0411(7) 0.271(13) Uani 1 1 d . . .
H23A H 0.6608 0.8023 -0.0246 0.080 Uiso 1 1 calc R . .
H23B H 0.6800 0.6684 -0.0700 0.080 Uiso 1 1 calc R . .
H23C H 0.8275 0.7522 -0.0666 0.080 Uiso 1 1 calc R . .

loop_
_atom_site_aniso_label
_atom_site_aniso_U_11
_atom_site_aniso_U_22
_atom_site_aniso_U_33
_atom_site_aniso_U_23
_atom_site_aniso_U_13
_atom_site_aniso_U_12
Ru1 0.0421(3) 0.0324(3) 0.0445(3) -0.0009(2) -0.0099(2) -0.00540(19)
N1 0.066(4) 0.041(3) 0.059(4) 0.003(3) -0.018(3) -0.012(3)
N2 0.054(3) 0.043(3) 0.048(3) -0.002(2) -0.011(3) -0.011(3)
N3 0.058(4) 0.052(3) 0.051(4) -0.001(3) -0.015(3) -0.004(3)
N4 0.050(3) 0.042(3) 0.050(3) 0.000(3) -0.008(2) -0.007(2)
N5 0.045(3) 0.043(3) 0.049(3) -0.003(2) -0.014(2) -0.003(2)
C1 0.056(4) 0.038(3) 0.046(4) 0.001(3) -0.008(3) -0.013(3)
C2 0.084(5) 0.051(4) 0.046(4) -0.003(3) -0.019(4) -0.026(4)
C3 0.112(7) 0.070(5) 0.061(5) -0.002(4) -0.034(5) -0.013(5)
C4 0.153(10) 0.072(6) 0.055(5) -0.025(4) -0.007(6) -0.018(6)
C5 0.096(6) 0.054(5) 0.068(5) -0.010(4) 0.021(5) -0.007(4)
C6 0.065(5) 0.046(4) 0.057(4) -0.011(3) -0.003(4) -0.004(3)
C7 0.085(5) 0.046(4) 0.059(5) 0.021(3) -0.022(4) -0.037(4)
C8 0.108(7) 0.074(5) 0.080(6) 0.003(4) -0.059(5) -0.020(5)
C9 0.074(6) 0.076(6) 0.131(9) 0.015(6) -0.062(6) -0.022(5)
C10 0.053(5) 0.065(5) 0.117(7) 0.009(5) -0.030(5) -0.005(4)
C11 0.045(4) 0.052(4) 0.077(5) 0.001(4) -0.012(4) 0.002(3)
C12 0.054(4) 0.053(4) 0.054(4) -0.003(3) -0.008(3) -0.010(3)
C13 0.053(4) 0.085(6) 0.088(6) 0.012(5) -0.030(4) -0.001(4)
C14 0.053(4) 0.047(4) 0.061(5) 0.005(4) -0.018(4) 0.000(3)
C15 0.095(6) 0.084(6) 0.051(5) -0.006(4) -0.005(4) 0.000(5)
C16 0.046(4) 0.053(4) 0.060(4) -0.004(3) -0.007(3) -0.001(3)
C17 0.074(5) 0.046(4) 0.094(6) 0.008(4) -0.009(4) -0.013(4)
C18 0.056(4) 0.042(4) 0.056(4) -0.003(3) -0.009(3) -0.004(3)
C19 0.100(6) 0.040(4) 0.094(6) -0.005(4) -0.009(5) -0.016(4)
P1 0.0707(13) 0.0623(12) 0.0723(14) -0.0089(10) -0.0279(11) -0.0088(10)
F1 0.159(6) 0.069(4) 0.279(10) -0.021(5) -0.011(6) 0.017(4)
F2 0.175(7) 0.076(4) 0.274(9) -0.034(5) 0.021(6) 0.021(4)
O1 0.156(7) 0.109(6) 0.141(7) -0.011(6) -0.035(6) -0.008(5)
C20 0.233(18) 0.117(12) 0.156(14) 0.023(12) -0.021(14) -0.037(11)
C21 0.201(15) 0.130(12) 0.170(14) 0.032(11) -0.079(13) -0.051(11)
C22 0.23(2) 0.29(3) 0.200(19) -0.18(2) -0.018(17) 0.038(18)
C23 0.43(4) 0.29(3) 0.089(11) -0.009(13) -0.087(16) 0.01(2)

loop_
_atom_type_symbol
_atom_type_description
_atom_type_scat_dispersion_real
_atom_type_scat_dispersion_imag
_atom_type_scat_source
C C 0.0033 0.0016 'International Tables Vol C Tables 4.2.6.8 and 6.1.1.4'
H H 0.0000 0.0000 'International Tables Vol C Tables 4.2.6.8 and 6.1.1.4'
N N 0.0061 0.0033 'International Tables Vol C Tables 4.2.6.8 and 6.1.1.4'
F F 0.0171 0.0103 'International Tables Vol C Tables 4.2.6.8 and 6.1.1.4'
P P 0.1023 0.0942 'International Tables Vol C Tables 4.2.6.8 and 6.1.1.4'
Ru Ru -1.2594 0.8363 'International Tables Vol C Tables 4.2.6.8 and 6.1.1.4'
O O 0.0106 0.0060 'International Tables Vol C Tables 4.2.6.8 and 6.1.1.4'

loop_
_geom_angle_atom_site_label_1
_geom_angle_atom_site_label_2
_geom_angle_atom_site_label_3
_geom_angle
_geom_angle_site_symmetry_1
_geom_angle_site_symmetry_3
_geom_angle_publ_flag
C1 Ru1 N5 90.9(2) . . ?
C1 Ru1 N4 92.1(2) . . ?
N5 Ru1 N4 176.96(19) . . ?
C1 Ru1 N1 79.7(2) . . ?
N5 Ru1 N1 91.16(19) . . ?
N4 Ru1 N1 89.8(2) . . ?
C1 Ru1 N2 94.3(2) . . ?
N5 Ru1 N2 90.76(19) . . ?
N4 Ru1 N2 88.59(19) . . ?
N1 Ru1 N2 173.8(2) . . ?
C1 Ru1 N3 175.4(2) . . ?
N5 Ru1 N3 90.12(19) . . ?
N4 Ru1 N3 86.9(2) . . ?
N1 Ru1 N3 95.8(2) . . ?
N2 Ru1 N3 90.1(2) . . ?
C7 N1 C11 117.7(6) . . ?
C7 N1 Ru1 116.6(5) . . ?
C11 N1 Ru1 125.6(5) . . ?
C12 N2 Ru1 177.3(5) . . ?
C14 N3 Ru1 176.8(5) . . ?
C16 N4 Ru1 174.3(5) . . ?
C18 N5 Ru1 176.2(5) . . ?
C2 C1 C6 115.9(6) . . ?
C2 C1 Ru1 115.3(5) . . ?
C6 C1 Ru1 128.9(5) . . ?
C3 C2 C1 121.8(7) . . ?
C3 C2 C7 123.4(7) . . ?
C1 C2 C7 114.9(6) . . ?
C4 C3 C2 120.8(8) . . ?
C3 C4 C5 119.6(8) . . ?
C6 C5 C4 119.9(8) . . ?
C5 C6 C1 122.0(7) . . ?
N1 C7 C8 121.6(8) . . ?
N1 C7 C2 112.9(6) . . ?
C8 C7 C2 125.3(7) . . ?
C7 C8 C9 118.9(8) . . ?
C10 C9 C8 119.5(7) . . ?
C9 C10 C11 119.6(8) . . ?
N1 C11 C10 122.7(7) . . ?
N2 C12 C13 177.3(8) . . ?
N3 C14 C15 179.1(8) . . ?
N4 C16 C17 178.5(8) . . ?
N5 C18 C19 178.6(8) . . ?
F6 P1 F1 100.8(6) . . ?
F6 P1 F4B 125.6(7) . . ?
F1 P1 F4B 98.2(6) . . ?
F6 P1 F2 79.3(6) . . ?
F1 P1 F2 178.8(4) . . ?
F4B P1 F2 80.8(6) . . ?
F6 P1 F3B 130.5(8) . . ?
F1 P1 F3B 103.2(7) . . ?
F4B P1 F3B 92.8(8) . . ?
F2 P1 F3B 77.5(6) . . ?
F6 P1 F5B 46.2(7) . . ?
F1 P1 F5B 76.1(7) . . ?
F4B P1 F5B 91.4(8) . . ?
F2 P1 F5B 103.3(7) . . ?
F3B P1 F5B 175.7(9) . . ?
F6 P1 F4 179.4(7) . . ?
F1 P1 F4 79.7(5) . . ?
F4B P1 F4 54.7(6) . . ?
F2 P1 F4 100.2(6) . . ?
F3B P1 F4 48.9(6) . . ?
F5B P1 F4 134.4(8) . . ?
F6 P1 F3 89.3(7) . . ?
F1 P1 F3 88.5(6) . . ?
F4B P1 F3 141.8(8) . . ?
F2 P1 F3 92.7(6) . . ?
F3B P1 F3 49.2(7) . . ?
F5B P1 F3 126.5(9) . . ?
F4 P1 F3 90.3(7) . . ?
F6 P1 F5 93.0(7) . . ?
F1 P1 F5 90.2(5) . . ?
F4B P1 F5 36.4(5) . . ?
F2 P1 F5 88.6(5) . . ?
F3B P1 F5 129.2(8) . . ?
F5B P1 F5 55.1(7) . . ?
F4 P1 F5 87.4(6) . . ?
F3 P1 F5 177.5(7) . . ?
F6 P1 F6B 55.4(6) . . ?
F1 P1 F6B 84.6(5) . . ?
F4B P1 F6B 176.6(7) . . ?
F2 P1 F6B 96.4(5) . . ?
F3B P1 F6B 84.6(7) . . ?
F5B P1 F6B 91.1(8) . . ?
F4 P1 F6B 124.4(7) . . ?
F3 P1 F6B 36.0(6) . . ?
F5 P1 F6B 146.0(7) . . ?
C20 O1 C22 125.9(13) . . ?
O1 C20 C21 115.3(14) . . ?
C23 C22 O1 125.9(17) . . ?

loop_
_geom_bond_atom_site_label_1
_geom_bond_atom_site_label_2
_geom_bond_distance
_geom_bond_site_symmetry_2
_geom_bond_publ_flag
Ru1 C1 2.014(6) . ?
Ru1 N5 2.015(5) . ?
Ru1 N4 2.019(5) . ?
Ru1 N1 2.051(5) . ?
Ru1 N2 2.055(6) . ?
Ru1 N3 2.154(6) . ?
N1 C7 1.362(9) . ?
N1 C11 1.363(8) . ?
N2 C12 1.136(8) . ?
N3 C14 1.136(8) . ?
N4 C16 1.136(7) . ?
N5 C18 1.123(7) . ?
C1 C2 1.403(9) . ?
C1 C6 1.409(9) . ?
C2 C3 1.377(10) . ?
C2 C7 1.482(10) . ?
C3 C4 1.359(12) . ?
C4 C5 1.388(12) . ?
C5 C6 1.374(10) . ?
C7 C8 1.385(10) . ?
C8 C9 1.397(12) . ?
C9 C10 1.358(12) . ?
C10 C11 1.367(10) . ?
C12 C13 1.444(9) . ?
C14 C15 1.445(10) . ?
C16 C17 1.454(9) . ?
C18 C19 1.451(9) . ?
P1 F6 1.531(13) . ?
P1 F1 1.542(6) . ?
P1 F4B 1.543(13) . ?
P1 F2 1.544(6) . ?
P1 F3B 1.553(15) . ?
P1 F5B 1.567(18) . ?
P1 F4 1.576(13) . ?
P1 F3 1.585(14) . ?
P1 F5 1.604(13) . ?
P1 F6B 1.611(13) . ?
O1 C20 1.354(13) . ?
O1 C22 1.368(15) . ?
C20 C21 1.379(16) . ?
C22 C23 1.305(19) . ?
